data_2200040
loop_
_publ_author_name
'Lynch, Daniel E.'
'McClenaghan, Ian'
'Light, Mark E.'

_publ_section_title
;
 Redetermination of 1,3-thiazolidine-2,4-dione
;
_journal_issue 1
_journal_name_full 'Acta Crystallographica Section E'
_journal_page_first o79
_journal_page_last o80
_journal_paper_doi 10.1107/S1600536800020717
_journal_volume 57
_journal_year 2001
_chemical_formula_moiety 'C3 H3 N O2 S'
_chemical_formula_sum 'C3 H3 N O2 S'
_chemical_formula_weight 117.12
_chemical_name_systematic
;
Thiazolidine-2,4-dione
;
_space_group_IT_number 61
_symmetry_cell_setting orthorhombic
_symmetry_space_group_name_Hall '-P 2ac 2ab'
_symmetry_space_group_name_H-M 'P b c a'
_audit_creation_method SHELXL-97
_cell_angle_alpha 90.00
_cell_angle_beta 90.00
_cell_angle_gamma 90.00
_cell_formula_units_Z 8
_cell_length_a 7.2926(2)
_cell_length_b 9.3642(3)
_cell_length_c 13.1208(5)
_cell_measurement_reflns_used 3675
_cell_measurement_temperature 150(2)
_cell_measurement_theta_max 27.5
_cell_measurement_theta_min 1.0
_cell_volume 896.01(5)
_computing_cell_refinement 'DENZO and COLLECT'
_computing_data_collection 'DENZO (Otwinowski & Minor, 1997) and COLLECT (Hooft, 1998)'
_computing_data_reduction 'DENZO and COLLECT'
_computing_publication_material SHELXL97
_computing_structure_refinement 'SHELXL97 (Sheldrick, 1997)'
_computing_structure_solution 'SHELXS97 (Sheldrick, 1997)'
_diffrn_ambient_temperature 150(2)
_diffrn_detector_area_resol_mean 9.091
_diffrn_measured_fraction_theta_full .990
_diffrn_measured_fraction_theta_max .990
_diffrn_measurement_device_type 'Enraf Nonius KappaCCD area-detector'
_diffrn_measurement_method '\f and \w'
_diffrn_radiation_monochromator graphite
_diffrn_radiation_source 'Enraf Nonius FR591 rotating anode'
_diffrn_radiation_type MoK\a
_diffrn_radiation_wavelength .71073
_diffrn_reflns_av_R_equivalents .057
_diffrn_reflns_av_sigmaI/netI .035
_diffrn_reflns_limit_h_max 9
_diffrn_reflns_limit_h_min -9
_diffrn_reflns_limit_k_max 12
_diffrn_reflns_limit_k_min -12
_diffrn_reflns_limit_l_max 17
_diffrn_reflns_limit_l_min -16
_diffrn_reflns_number 5895
_diffrn_reflns_theta_full 27.5
_diffrn_reflns_theta_max 27.5
_diffrn_reflns_theta_min 3.9
_diffrn_standards_decay_% 0
_diffrn_standards_number 0
_exptl_absorpt_coefficient_mu .58
_exptl_absorpt_correction_T_max .960
_exptl_absorpt_correction_T_min .759
_exptl_absorpt_correction_type multi-scan
_exptl_absorpt_process_details '(SORTAV; Blessing, 1995)'
_exptl_crystal_colour colourless
_exptl_crystal_density_diffrn 1.736
_exptl_crystal_density_method 'not measured'
_exptl_crystal_description plate
_exptl_crystal_F_000 480
_exptl_crystal_size_max .50
_exptl_crystal_size_mid .30
_exptl_crystal_size_min .07
_refine_diff_density_max .37
_refine_diff_density_min -.29
_refine_ls_extinction_method none
_refine_ls_goodness_of_fit_ref 1.09
_refine_ls_hydrogen_treatment constr
_refine_ls_matrix_type full
_refine_ls_number_parameters 70
_refine_ls_number_reflns 1018
_refine_ls_number_restraints 6
_refine_ls_restrained_S_all 1.09
_refine_ls_R_factor_all .035
_refine_ls_R_factor_gt .031
_refine_ls_shift/su_max <0.001
_refine_ls_shift/su_mean <0.001
_refine_ls_structure_factor_coef Fsqd
_refine_ls_weighting_details 'calc w = 1/[\s^2^(Fo^2^)+(0.0403P)^2^+0.44P] where P = (Fo^2^+2Fc^2^)/3'
_refine_ls_weighting_scheme calc
_refine_ls_wR_factor_ref .083
_reflns_number_gt 919
_reflns_number_total 1018
_reflns_threshold_expression I>2\s(I)
_cod_data_source_file cf6032.cif
_cod_data_source_block I
_cod_depositor_comments
;
 Reassigning all atoms from disorder assembly 'B' to disorder assembly 'A'
 since all atoms in this entry belong to the same disorder assembly.

 Antanas Vaitkus,
 2017-03-23

The following automatic conversions were performed:

'_exptl_absorpt_correction_type' value 'Multi-scan' changed to
'multi-scan' according to
/home/saulius/struct/CIF-dictionaries/cif_core.dic dictionary named
'cif_core.dic' version 2.4.1 from 2010-06-29.

Automatic conversion script
Id: cif_fix_values 1715 2011-07-08 13:25:40Z adriana 
;
_cod_database_code 2200040
_cod_database_fobs_code 2200040

loop_
_symmetry_equiv_pos_as_xyz
'x, y, z'
'-x+1/2, -y, z+1/2'
'-x, y+1/2, -z+1/2'
'x+1/2, -y+1/2, -z'
'-x, -y, -z'
'x-1/2, y, -z-1/2'
'x, -y-1/2, z-1/2'
'-x-1/2, y-1/2, z'

loop_
_atom_site_label
_atom_site_fract_x
_atom_site_fract_y
_atom_site_fract_z
_atom_site_U_iso_or_equiv
_atom_site_adp_type
_atom_site_calc_flag
_atom_site_refinement_flags
_atom_site_occupancy
_atom_site_disorder_assembly
_atom_site_disorder_group
_atom_site_type_symbol
S1A .11671(13) .12963(6) .40807(5) .01904(17) Uani d PD .90 A 1 S
C2A .07455(19) .29840(15) .46006(10) .0170(3) Uani d PD .90 A 1 C
O21A .13631(15) .33939(12) .54147(8) .0241(3) Uani d P .90 A 1 O
N3A -.03733(17) .37873(12) .39882(9) .0162(3) Uani d P .90 A 1 N
H3A -.0701 .4658 .4163 .019 Uiso calc PR .90 A 1 H
C4A -.09631(18) .31872(15) .30949(11) .0174(3) Uani d PD .90 A 1 C
O41A -.19474(17) .37952(10) .24901(9) .0254(3) Uani d P .90 A 1 O
C5A -.0243(6) .1692(2) .2950(3) .0165(4) Uani d PD .90 A 1 C
H51A .0507 .1632 .2323 .020 Uiso calc PR .90 A 1 H
H52A -.1269 .1004 .2895 .020 Uiso calc PR .90 A 1 H
S1B -.0163(17) .1465(7) .2928(7) .01904(17) Uani d PD .10 A 2 S
C2B .07455(19) .29840(15) .46006(10) .0170(3) Uani d PD .10 A 2 C
O21B .13631(15) .33939(12) .54147(8) .0241(3) Uani d P .10 A 2 O
N3B -.03733(17) .37873(12) .39882(9) .0162(3) Uani d P .10 A 2 N
H3B -.0701 .4658 .4163 .019 Uiso calc PR .10 A 2 H
C4B -.09631(18) .31872(15) .30949(11) .0174(3) Uani d PD .10 A 2 C
O41B -.19474(17) .37952(10) .24901(9) .0254(3) Uani d P .10 A 2 O
C5B .108(5) .1525(18) .4151(18) .0165(4) Uani d PD .10 A 2 C
H51B .0624 .0773 .4617 .020 Uiso calc PR .10 A 2 H
H52B .2411 .1373 .4040 .020 Uiso calc PR .10 A 2 H

loop_
_atom_site_aniso_label
_atom_site_aniso_U_11
_atom_site_aniso_U_22
_atom_site_aniso_U_33
_atom_site_aniso_U_12
_atom_site_aniso_U_13
_atom_site_aniso_U_23
S1A .0213(3) .0135(3) .0223(3) .0033(2) -.00173(18) -.00065(16)
C2A .0158(6) .0150(6) .0204(7) .0008(5) .0019(5) .0005(5)
O21A .0283(6) .0211(5) .0229(6) .0063(5) -.0061(4) -.0029(4)
N3A .0161(6) .0120(6) .0206(6) .0013(4) -.0010(5) -.0015(4)
C4A .0142(7) .0154(7) .0226(7) -.0031(5) -.0002(5) .0000(5)
O41A .0272(6) .0193(5) .0298(6) .0001(4) -.0112(5) .0001(4)
C5A .0141(9) .0088(12) .0266(8) .0017(10) -.0012(7) .0026(9)
S1B .0213(3) .0135(3) .0223(3) .0033(2) -.00173(18) -.00065(16)
C2B .0158(6) .0150(6) .0204(7) .0008(5) .0019(5) .0005(5)
O21B .0283(6) .0211(5) .0229(6) .0063(5) -.0061(4) -.0029(4)
N3B .0161(6) .0120(6) .0206(6) .0013(4) -.0010(5) -.0015(4)
C4B .0142(7) .0154(7) .0226(7) -.0031(5) -.0002(5) .0000(5)
O41B .0272(6) .0193(5) .0298(6) .0001(4) -.0112(5) .0001(4)
C5B .0141(9) .0088(12) .0266(8) .0017(10) -.0012(7) .0026(9)

loop_
_atom_type_symbol
_atom_type_description
_atom_type_scat_dispersion_real
_atom_type_scat_dispersion_imag
_atom_type_scat_source
C C .0033 .0016 'International Tables Vol C Tables 4.2.6.8 and 6.1.1.4'
H H .0000 .0000 'International Tables Vol C Tables 4.2.6.8 and 6.1.1.4'
N N .0061 .0033 'International Tables Vol C Tables 4.2.6.8 and 6.1.1.4'
O O .0106 .0060 'International Tables Vol C Tables 4.2.6.8 and 6.1.1.4'
S S .1246 .1234 'International Tables Vol C Tables 4.2.6.8 and 6.1.1.4'

loop_
_geom_angle_atom_site_label_1
_geom_angle_atom_site_label_2
_geom_angle_atom_site_label_3
_geom_angle
C4A N3A C2A 117.63(12)
C4A N3A H3A 121.2
C2A N3A H3A 121.2
O41A C4A N3A 123.62(13)
O41A C4A C5A 124.08(17)
N3A C4A C5A 112.29(17)
C4A C5A S1A 106.27(17)
C4A C5A H51A 110.5
S1A C5A H51A 110.5
C4A C5A H52A 110.5
S1A C5A H52A 110.5
H51A C5A H52A 108.7
C2A S1A C5A 91.96(8)
O21A C2A N3A 124.06(13)
O21A C2A S1A 124.09(11)
N3A C2A S1A 111.85(10)
S1B C5B H51B 110.4
S1B C5B H52B 110.4
H51B C5B H52B 108.6

loop_
_geom_bond_atom_site_label_1
_geom_bond_atom_site_label_2
_geom_bond_site_symmetry_2
_geom_bond_distance
_geom_bond_publ_flag
S1A C2A . 1.7485(15) ?
O21A C2A . 1.2212(18) ?
N3A C2A . 1.3701(18) ?
N3A C4A . 1.3691(18) ?
N3A H3A . .88 ?
C4A C5A . 1.508(2) ?
O41A C4A . 1.2120(18) ?
C5A S1A . 1.842(3) ?
C5A H51A . .99 ?
C5A H52A . .99 ?
C5B S1B . 1.846(5) ?
C5B H51B . .99 ?
C5B H52B . .99 ?

loop_
_geom_hbond_atom_site_label_D
_geom_hbond_atom_site_label_H
_geom_hbond_atom_site_label_A
_geom_hbond_site_symmetry_A
_geom_hbond_distance_DH
_geom_hbond_distance_HA
_geom_hbond_distance_DA
_geom_hbond_angle_DHA
_geom_hbond_publ_flag
N3A H3A O21A 5_566 .88 1.97 2.8465(16) 178 yes
C5A H52A O41A 8 .99 2.50 3.453(3) 161 yes

loop_
_geom_torsion_atom_site_label_1
_geom_torsion_atom_site_label_2
_geom_torsion_atom_site_label_3
_geom_torsion_atom_site_label_4
_geom_torsion
C2A N3A C4A O41A -179.62(14)
C2A N3A C4A C5A .2(3)
O41A C4A C5A S1A 179.97(17)
N3A C4A C5A S1A .2(3)
C4A C5A S1A C2A -.4(3)
C4A N3A C2A O21A -179.98(13)
C4A N3A C2A S1A -.46(16)
C5A S1A C2A O21A 180.0(2)
C5A S1A C2A N3A .5(2)
